data_4072274
loop_
_publ_author_name
'Wallenhorst, Carolin'
'Kehr, Gerald'
'Luftmann, Heinrich'
'Fr\"ohlich, Roland'
'Erker, Gerhard'

_publ_section_title
;
 Bis(iminoethyl)pyridine Systems with a Pendant Alkenyl Group. Part A:
 Cobalt and Iron Complexes and Their Catalytic Behavior&#x2020;
;
_journal_issue 24
_journal_name_full Organometallics
_journal_page_first 6547
_journal_paper_doi 10.1021/om800726y
_journal_volume 27
_journal_year 2008
_chemical_formula_sum 'C24 H31 N3'
_chemical_formula_weight 361.52
_chemical_name_systematic
; 
 ? 
;
_space_group_IT_number 2
_symmetry_cell_setting triclinic
_symmetry_space_group_name_Hall '-P 1'
_symmetry_space_group_name_H-M 'P -1'
_atom_sites_solution_hydrogens geom
_atom_sites_solution_primary direct
_atom_sites_solution_secondary difmap
_audit_creation_method SHELXL-97
_cell_angle_alpha 109.84(1)
_cell_angle_beta 108.27(2)
_cell_angle_gamma 90.96(2)
_cell_formula_units_Z 2
_cell_length_a 8.420(3)
_cell_length_b 11.852(1)
_cell_length_c 12.291(2)
_cell_measurement_reflns_used 25
_cell_measurement_temperature 223(2)
_cell_measurement_theta_max 46.85
_cell_measurement_theta_min 40.16
_cell_volume 1085.1(5)
_computing_cell_refinement 'Express (Nonius B.V., 1994)'
_computing_data_collection 'Express (Nonius B.V., 1994)'
_computing_data_reduction 'MolEN (Fair, 1990)'
_computing_molecular_graphics 'XP (BrukerAXS, 2000)'
_computing_publication_material 'SHELXL-97 (Sheldrick, 1997)'
_computing_structure_refinement 'SHELXL-97 (Sheldrick, 1997)'
_computing_structure_solution 'SHELXS-97 (Sheldrick, 1990)'
_diffrn_ambient_temperature 223(2)
_diffrn_measured_fraction_theta_full 0.998
_diffrn_measured_fraction_theta_max 0.998
_diffrn_measurement_device_type 'Enraf Nonius CAD4'
_diffrn_measurement_method '\w/2\q scans'
_diffrn_radiation_monochromator graphite
_diffrn_radiation_source 'fine-focus sealed tube'
_diffrn_radiation_type CuK\a
_diffrn_radiation_wavelength 1.54178
_diffrn_reflns_av_R_equivalents 0.0626
_diffrn_reflns_av_sigmaI/netI 0.0749
_diffrn_reflns_limit_h_max 10
_diffrn_reflns_limit_h_min 0
_diffrn_reflns_limit_k_max 14
_diffrn_reflns_limit_k_min -14
_diffrn_reflns_limit_l_max 14
_diffrn_reflns_limit_l_min -15
_diffrn_reflns_number 4738
_diffrn_reflns_theta_full 74.24
_diffrn_reflns_theta_max 74.24
_diffrn_reflns_theta_min 4.00
_diffrn_standards_decay_% 9.9
_diffrn_standards_interval_count 250
_diffrn_standards_interval_time 120
_diffrn_standards_number 3
_exptl_absorpt_coefficient_mu 0.497
_exptl_absorpt_correction_T_max 0.9756
_exptl_absorpt_correction_T_min 0.8858
_exptl_absorpt_correction_type empirical
_exptl_absorpt_process_details 'based on \y scan data'
_exptl_crystal_colour 'light yellow'
_exptl_crystal_density_diffrn 1.106
_exptl_crystal_density_method 'not measured'
_exptl_crystal_description block
_exptl_crystal_F_000 392
_exptl_crystal_size_max 0.25
_exptl_crystal_size_mid 0.10
_exptl_crystal_size_min 0.05
_refine_diff_density_max 0.216
_refine_diff_density_min -0.212
_refine_diff_density_rms 0.044
_refine_ls_extinction_coef 0.0041(8)
_refine_ls_extinction_expression Fc^*^=kFc[1+0.001xFc^2^\l^3^/sin(2\q)]^-1/4^
_refine_ls_extinction_method SHELXL
_refine_ls_goodness_of_fit_ref 1.010
_refine_ls_hydrogen_treatment riding
_refine_ls_matrix_type full
_refine_ls_number_parameters 251
_refine_ls_number_reflns 4424
_refine_ls_number_restraints 0
_refine_ls_restrained_S_all 1.010
_refine_ls_R_factor_all 0.1257
_refine_ls_R_factor_gt 0.0556
_refine_ls_shift/su_max 0.001
_refine_ls_shift/su_mean 0.000
_refine_ls_structure_factor_coef Fsqd
_refine_ls_weighting_details 'calc w=1/[\s^2^(Fo^2^)+(0.0752P)^2^+0.1496P] where P=(Fo^2^+2Fc^2^)/3'
_refine_ls_weighting_scheme calc
_refine_ls_wR_factor_gt 0.1423
_refine_ls_wR_factor_ref 0.1619
_reflns_number_gt 2504
_reflns_number_total 4424
_reflns_threshold_expression >2sigma(I)
_cod_data_source_file om800726y_si_003.cif
_cod_data_source_block erk3252
_cod_original_cell_volume 1085.1(4)
_cod_original_sg_symbol_H-M P-1
_cod_database_code 4072274

loop_
_symmetry_equiv_pos_as_xyz
'x, y, z'
'-x, -y, -z'

loop_
_atom_site_label
_atom_site_type_symbol
_atom_site_fract_x
_atom_site_fract_y
_atom_site_fract_z
_atom_site_U_iso_or_equiv
_atom_site_adp_type
_atom_site_occupancy
_atom_site_symmetry_multiplicity
_atom_site_calc_flag
_atom_site_refinement_flags
N1 N 0.1548(2) 0.15419(14) 0.28064(15) 0.0347(4) Uani 1 1 d .
C2 C 0.1164(2) 0.25573(17) 0.35310(17) 0.0328(4) Uani 1 1 d .
C3 C 0.1057(3) 0.36119(19) 0.3280(2) 0.0421(5) Uani 1 1 d .
H3 H 0.0764 0.4301 0.3796 0.051 Uiso 1 1 calc R
C4 C 0.1388(3) 0.3631(2) 0.2257(2) 0.0486(6) Uani 1 1 d .
H4 H 0.1344 0.4340 0.2072 0.058 Uiso 1 1 calc R
C5 C 0.1783(3) 0.25985(19) 0.15079(19) 0.0425(5) Uani 1 1 d .
H5 H 0.2017 0.2594 0.0807 0.051 Uiso 1 1 calc R
C6 C 0.1833(3) 0.15649(18) 0.18006(18) 0.0359(5) Uani 1 1 d .
C7 C 0.0869(2) 0.24937(17) 0.46446(17) 0.0339(5) Uani 1 1 d .
C8 C 0.1123(3) 0.13409(19) 0.4891(2) 0.0458(6) Uani 1 1 d .
H8A H 0.0936 0.1425 0.5652 0.069 Uiso 1 1 calc R
H8B H 0.2268 0.1175 0.4960 0.069 Uiso 1 1 calc R
H8C H 0.0331 0.0678 0.4220 0.069 Uiso 1 1 calc R
N9 N 0.0447(2) 0.34350(15) 0.53220(15) 0.0368(4) Uani 1 1 d .
C10 C 0.0198(3) 0.34598(18) 0.64237(18) 0.0357(5) Uani 1 1 d .
C11 C -0.1344(3) 0.29521(17) 0.63872(18) 0.0371(5) Uani 1 1 d .
C12 C -0.1510(3) 0.30257(19) 0.7495(2) 0.0440(5) Uani 1 1 d .
H12 H -0.2524 0.2680 0.7494 0.053 Uiso 1 1 calc R
C13 C -0.0225(3) 0.3593(2) 0.8600(2) 0.0495(6) Uani 1 1 d .
H13 H -0.0361 0.3616 0.9338 0.059 Uiso 1 1 calc R
C14 C 0.1245(3) 0.4123(2) 0.8625(2) 0.0518(6) Uani 1 1 d .
H14 H 0.2108 0.4517 0.9383 0.062 Uiso 1 1 calc R
C15 C 0.1486(3) 0.4088(2) 0.7537(2) 0.0457(5) Uani 1 1 d .
C16 C -0.2778(3) 0.2386(2) 0.5174(2) 0.0471(6) Uani 1 1 d .
H16 H -0.2262 0.1987 0.4545 0.056 Uiso 1 1 calc R
C17 C -0.3723(4) 0.3340(3) 0.4789(3) 0.0824(10) Uani 1 1 d .
H17A H -0.4202 0.3782 0.5406 0.124 Uiso 1 1 calc R
H17B H -0.4622 0.2953 0.4007 0.124 Uiso 1 1 calc R
H17C H -0.2951 0.3898 0.4707 0.124 Uiso 1 1 calc R
C18 C -0.4000(4) 0.1419(2) 0.5152(3) 0.0679(8) Uani 1 1 d .
H18A H -0.3382 0.0813 0.5399 0.102 Uiso 1 1 calc R
H18B H -0.4808 0.1040 0.4327 0.102 Uiso 1 1 calc R
H18C H -0.4594 0.1786 0.5717 0.102 Uiso 1 1 calc R
C19 C 0.3112(3) 0.4714(3) 0.7570(2) 0.0666(8) Uani 1 1 d .
H19 H 0.2967 0.4666 0.6724 0.080 Uiso 1 1 calc R
C20 C 0.4584(4) 0.4063(3) 0.7968(4) 0.1199(16) Uani 1 1 d .
H20A H 0.4783 0.4124 0.8808 0.180 Uiso 1 1 calc R
H20B H 0.5585 0.4429 0.7918 0.180 Uiso 1 1 calc R
H20C H 0.4330 0.3217 0.7432 0.180 Uiso 1 1 calc R
C21 C 0.3499(5) 0.6040(3) 0.8393(4) 0.1083(13) Uani 1 1 d .
H21A H 0.3649 0.6112 0.9230 0.162 Uiso 1 1 calc R
H21B H 0.2571 0.6459 0.8108 0.162 Uiso 1 1 calc R
H21C H 0.4526 0.6396 0.8367 0.162 Uiso 1 1 calc R
C22 C 0.2194(3) 0.04036(19) 0.09896(19) 0.0391(5) Uani 1 1 d .
C23 C 0.2106(4) -0.0686(2) 0.1341(2) 0.0535(6) Uani 1 1 d .
H23A H 0.0973 -0.1128 0.0935 0.080 Uiso 1 1 calc R
H23B H 0.2384 -0.0427 0.2225 0.080 Uiso 1 1 calc R
H23C H 0.2903 -0.1207 0.1091 0.080 Uiso 1 1 calc R
N24 N 0.2503(2) 0.04415(16) 0.00556(16) 0.0431(4) Uani 1 1 d .
C25 C 0.2854(3) -0.0659(2) -0.0779(2) 0.0504(6) Uani 1 1 d .
H25A H 0.1894 -0.1297 -0.1093 0.060 Uiso 1 1 calc R
H25B H 0.3849 -0.0935 -0.0324 0.060 Uiso 1 1 calc R
C26 C 0.3160(3) -0.0457(3) -0.1832(2) 0.0618(7) Uani 1 1 d .
H26 H 0.3495 -0.1105 -0.2368 0.074 Uiso 1 1 calc R
C27 C 0.3012(4) 0.0521(3) -0.2086(3) 0.0797(9) Uani 1 1 d .
H27A H 0.2681 0.1195 -0.1579 0.096 Uiso 1 1 calc R
H27B H 0.3237 0.0555 -0.2778 0.096 Uiso 1 1 calc R

loop_
_atom_site_aniso_label
_atom_site_aniso_U_11
_atom_site_aniso_U_22
_atom_site_aniso_U_33
_atom_site_aniso_U_23
_atom_site_aniso_U_13
_atom_site_aniso_U_12
N1 0.0369(10) 0.0339(9) 0.0329(9) 0.0121(7) 0.0113(7) 0.0037(7)
C2 0.0322(11) 0.0343(10) 0.0307(10) 0.0117(8) 0.0094(8) 0.0037(8)
C3 0.0512(14) 0.0352(11) 0.0422(12) 0.0131(9) 0.0196(10) 0.0087(10)
C4 0.0676(16) 0.0391(12) 0.0514(13) 0.0240(10) 0.0281(12) 0.0115(11)
C5 0.0523(14) 0.0442(12) 0.0372(11) 0.0179(10) 0.0200(10) 0.0073(10)
C6 0.0372(11) 0.0371(11) 0.0338(11) 0.0126(9) 0.0130(9) 0.0037(9)
C7 0.0305(11) 0.0348(10) 0.0351(10) 0.0130(9) 0.0093(9) 0.0031(8)
C8 0.0599(15) 0.0437(12) 0.0472(13) 0.0246(10) 0.0266(11) 0.0166(11)
N9 0.0389(10) 0.0379(9) 0.0353(9) 0.0140(8) 0.0145(8) 0.0049(8)
C10 0.0410(12) 0.0347(10) 0.0346(11) 0.0145(9) 0.0150(9) 0.0103(9)
C11 0.0425(12) 0.0316(10) 0.0402(11) 0.0130(9) 0.0179(10) 0.0079(9)
C12 0.0538(15) 0.0407(12) 0.0499(13) 0.0201(10) 0.0297(12) 0.0125(10)
C13 0.0670(17) 0.0529(14) 0.0394(12) 0.0212(10) 0.0270(12) 0.0174(12)
C14 0.0541(15) 0.0627(15) 0.0329(11) 0.0151(11) 0.0094(10) 0.0105(12)
C15 0.0411(13) 0.0533(14) 0.0398(12) 0.0145(10) 0.0126(10) 0.0072(11)
C16 0.0412(13) 0.0501(13) 0.0443(12) 0.0102(10) 0.0151(10) 0.0005(10)
C17 0.076(2) 0.0693(18) 0.078(2) 0.0351(16) -0.0148(16) -0.0009(16)
C18 0.0574(17) 0.0542(15) 0.0815(19) 0.0139(14) 0.0220(15) -0.0096(13)
C19 0.0446(15) 0.099(2) 0.0428(14) 0.0130(14) 0.0122(12) -0.0090(15)
C20 0.057(2) 0.097(3) 0.179(4) 0.005(3) 0.053(2) 0.0130(19)
C21 0.071(2) 0.078(2) 0.169(4) 0.040(3) 0.037(2) -0.0028(18)
C22 0.0370(12) 0.0390(11) 0.0387(11) 0.0115(9) 0.0124(9) 0.0037(9)
C23 0.0746(18) 0.0383(12) 0.0521(14) 0.0150(10) 0.0289(13) 0.0106(12)
N24 0.0459(11) 0.0459(10) 0.0355(9) 0.0110(8) 0.0154(8) 0.0061(9)
C25 0.0506(14) 0.0502(13) 0.0395(12) 0.0032(10) 0.0150(11) 0.0059(11)
C26 0.0635(17) 0.083(2) 0.0347(12) 0.0133(13) 0.0197(12) 0.0209(15)
C27 0.088(2) 0.114(3) 0.0522(17) 0.0423(18) 0.0303(16) 0.029(2)

loop_
_atom_type_symbol
_atom_type_description
_atom_type_scat_dispersion_real
_atom_type_scat_dispersion_imag
_atom_type_scat_source
C C 0.0181 0.0091 'International Tables Vol C Tables 4.2.6.8 and 6.1.1.4'
H H 0.0000 0.0000 'International Tables Vol C Tables 4.2.6.8 and 6.1.1.4'
N N 0.0311 0.0180 'International Tables Vol C Tables 4.2.6.8 and 6.1.1.4'

loop_
_geom_angle_atom_site_label_1
_geom_angle_atom_site_label_2
_geom_angle_atom_site_label_3
_geom_angle
C6 N1 C2 117.97(17)
N1 C2 C3 122.83(18)
N1 C2 C7 116.16(17)
C3 C2 C7 121.01(18)
C4 C3 C2 118.6(2)
C5 C4 C3 119.2(2)
C4 C5 C6 119.17(19)
N1 C6 C5 122.24(19)
N1 C6 C22 116.50(18)
C5 C6 C22 121.26(18)
N9 C7 C2 117.12(17)
N9 C7 C8 125.39(19)
C2 C7 C8 117.48(17)
C7 N9 C10 120.49(17)
C15 C10 C11 121.61(19)
C15 C10 N9 117.59(19)
C11 C10 N9 120.61(18)
C12 C11 C10 117.6(2)
C12 C11 C16 122.1(2)
C10 C11 C16 120.32(19)
C13 C12 C11 121.7(2)
C14 C13 C12 120.1(2)
C13 C14 C15 121.0(2)
C10 C15 C14 117.9(2)
C10 C15 C19 121.2(2)
C14 C15 C19 120.9(2)
C17 C16 C18 110.2(2)
C17 C16 C11 111.4(2)
C18 C16 C11 114.2(2)
C20 C19 C21 110.0(3)
C20 C19 C15 110.5(3)
C21 C19 C15 112.8(2)
N24 C22 C6 116.07(19)
N24 C22 C23 126.7(2)
C6 C22 C23 117.17(18)
C22 N24 C25 119.0(2)
N24 C25 C26 111.8(2)
C27 C26 C25 126.7(3)

loop_
_geom_bond_atom_site_label_1
_geom_bond_atom_site_label_2
_geom_bond_distance
N1 C6 1.340(2)
N1 C2 1.346(2)
C2 C3 1.383(3)
C2 C7 1.491(3)
C3 C4 1.378(3)
C4 C5 1.377(3)
C5 C6 1.387(3)
C6 C22 1.501(3)
C7 N9 1.278(2)
C7 C8 1.501(3)
N9 C10 1.425(2)
C10 C15 1.398(3)
C10 C11 1.403(3)
C11 C12 1.386(3)
C11 C16 1.515(3)
C12 C13 1.379(3)
C13 C14 1.365(3)
C14 C15 1.402(3)
C15 C19 1.529(3)
C16 C17 1.514(4)
C16 C18 1.515(3)
C19 C20 1.510(5)
C19 C21 1.515(4)
C22 N24 1.269(3)
C22 C23 1.502(3)
N24 C25 1.461(3)
C25 C26 1.490(3)
C26 C27 1.297(4)

loop_
_geom_torsion_atom_site_label_1
_geom_torsion_atom_site_label_2
_geom_torsion_atom_site_label_3
_geom_torsion_atom_site_label_4
_geom_torsion
C6 N1 C2 C3 -0.1(3)
C6 N1 C2 C7 -179.56(18)
N1 C2 C3 C4 -1.3(3)
C7 C2 C3 C4 178.2(2)
C2 C3 C4 C5 1.2(3)
C3 C4 C5 C6 0.2(3)
C2 N1 C6 C5 1.5(3)
C2 N1 C6 C22 -177.81(18)
C4 C5 C6 N1 -1.6(3)
C4 C5 C6 C22 177.7(2)
N1 C2 C7 N9 -177.67(18)
C3 C2 C7 N9 2.8(3)
N1 C2 C7 C8 3.5(3)
C3 C2 C7 C8 -176.0(2)
C2 C7 N9 C10 -177.90(18)
C8 C7 N9 C10 0.9(3)
C7 N9 C10 C15 102.2(2)
C7 N9 C10 C11 -82.7(3)
C15 C10 C11 C12 -4.1(3)
N9 C10 C11 C12 -178.94(18)
C15 C10 C11 C16 173.89(19)
N9 C10 C11 C16 -1.0(3)
C10 C11 C12 C13 1.1(3)
C16 C11 C12 C13 -176.9(2)
C11 C12 C13 C14 1.4(3)
C12 C13 C14 C15 -0.9(4)
C11 C10 C15 C14 4.6(3)
N9 C10 C15 C14 179.6(2)
C11 C10 C15 C19 -175.6(2)
N9 C10 C15 C19 -0.6(3)
C13 C14 C15 C10 -2.0(3)
C13 C14 C15 C19 178.2(2)
C12 C11 C16 C17 97.5(3)
C10 C11 C16 C17 -80.4(3)
C12 C11 C16 C18 -28.2(3)
C10 C11 C16 C18 153.9(2)
C10 C15 C19 C20 -110.5(3)
C14 C15 C19 C20 69.3(3)
C10 C15 C19 C21 125.9(3)
C14 C15 C19 C21 -54.3(4)
N1 C6 C22 N24 -178.3(2)
C5 C6 C22 N24 2.3(3)
N1 C6 C22 C23 3.3(3)
C5 C6 C22 C23 -176.0(2)
C6 C22 N24 C25 -179.57(18)
C23 C22 N24 C25 -1.4(3)
C22 N24 C25 C26 179.1(2)
N24 C25 C26 C27 -5.6(4)

loop_
_cod_related_entry_id
_cod_related_entry_database
_cod_related_entry_code
1 ChemSpider 30659781
